data_7016618
loop_
_publ_author_name
'Flores, Jaime A.'
'Kobayashi, Yoshihiro'
'Dias, H. V. Rasika'

_publ_section_title
;
 Synthesis and characterization of silver(i) adducts supported solely
 by 1,3,5-triazapentadienyl ligands or by triazapentadienyl and other
 N-donors.
;
_journal_issue 40
_journal_name_full 'Dalton transactions (Cambridge, England : 2003)'
_journal_page_first 10351
_journal_page_last 10359
_journal_paper_doi 10.1039/c1dt10199d
_journal_volume 40
_journal_year 2011
_chemical_formula_sum 'C26 H21 Ag Cl4 F14 N4'
_chemical_formula_weight 905.14
_chemical_name_common '[N{(C3F7)C(2,6-Cl2C6H3)N}2]AgN(C2H5)3'
_chemical_name_systematic
;
?
;
_space_group_IT_number 14
_symmetry_cell_setting monoclinic
_symmetry_space_group_name_Hall '-P 2yn'
_symmetry_space_group_name_H-M 'P 1 21/n 1'
_atom_sites_solution_hydrogens geom
_atom_sites_solution_primary direct
_atom_sites_solution_secondary difmap
_audit_creation_method SHELXL-97
_cell_angle_alpha 90.00
_cell_angle_beta 105.5030(10)
_cell_angle_gamma 90.00
_cell_formula_units_Z 4
_cell_length_a 11.0348(7)
_cell_length_b 26.8261(17)
_cell_length_c 11.6999(7)
_cell_measurement_reflns_used 8087
_cell_measurement_temperature 100(2)
_cell_measurement_theta_max 28.27
_cell_measurement_theta_min 2.25
_cell_volume 3337.4(4)
_computing_cell_refinement 'Bruker SMART'
_computing_data_collection 'Bruker SMART'
_computing_data_reduction 'Bruker SAINT'
_computing_molecular_graphics 'Bruker SHELXTL'
_computing_publication_material 'Bruker SHELXTL'
_computing_structure_refinement 'SHELXL-97 (Sheldrick, 2008)'
_computing_structure_solution 'SHELXS-97 (Sheldrick, 2008)'
_diffrn_ambient_temperature 100(2)
_diffrn_measured_fraction_theta_full 0.967
_diffrn_measured_fraction_theta_max 0.967
_diffrn_measurement_device_type 'CCD area detector'
_diffrn_measurement_method 'phi and omega scans'
_diffrn_radiation_monochromator graphite
_diffrn_radiation_source 'fine-focus sealed tube'
_diffrn_radiation_type MoK\a
_diffrn_radiation_wavelength 0.71073
_diffrn_reflns_av_R_equivalents 0.0291
_diffrn_reflns_av_sigmaI/netI 0.0288
_diffrn_reflns_limit_h_max 14
_diffrn_reflns_limit_h_min -14
_diffrn_reflns_limit_k_max 35
_diffrn_reflns_limit_k_min -35
_diffrn_reflns_limit_l_max 15
_diffrn_reflns_limit_l_min -15
_diffrn_reflns_number 29716
_diffrn_reflns_theta_full 28.28
_diffrn_reflns_theta_max 28.28
_diffrn_reflns_theta_min 2.06
_exptl_absorpt_coefficient_mu 1.029
_exptl_absorpt_correction_T_max 0.9504
_exptl_absorpt_correction_T_min 0.8413
_exptl_absorpt_correction_type multi-scan
_exptl_absorpt_process_details SADABS
_exptl_crystal_colour colorless
_exptl_crystal_density_diffrn 1.801
_exptl_crystal_density_method 'not measured'
_exptl_crystal_description blocks
_exptl_crystal_F_000 1784
_exptl_crystal_size_max 0.17
_exptl_crystal_size_mid 0.12
_exptl_crystal_size_min 0.05
_refine_diff_density_max 0.761
_refine_diff_density_min -0.511
_refine_diff_density_rms 0.091
_refine_ls_extinction_method none
_refine_ls_goodness_of_fit_ref 1.025
_refine_ls_hydrogen_treatment constr
_refine_ls_matrix_type full
_refine_ls_number_parameters 457
_refine_ls_number_reflns 8016
_refine_ls_number_restraints 36
_refine_ls_restrained_S_all 1.030
_refine_ls_R_factor_all 0.0458
_refine_ls_R_factor_gt 0.0370
_refine_ls_shift/su_max 0.002
_refine_ls_shift/su_mean 0.000
_refine_ls_structure_factor_coef Fsqd
_refine_ls_weighting_details 'calc w=1/[\s^2^(Fo^2^)+(0.0500P)^2^+2.6799P] where P=(Fo^2^+2Fc^2^)/3'
_refine_ls_weighting_scheme calc
_refine_ls_wR_factor_gt 0.0882
_refine_ls_wR_factor_ref 0.0937
_reflns_number_gt 6747
_reflns_number_total 8016
_reflns_threshold_expression >2sigma(I)
_cod_data_source_file c1dt10199d.txt
_cod_data_source_block dias300s
_cod_depositor_comments
;
The following automatic conversions were performed:

'_symmetry_cell_setting' value 'Monoclinic' changed to 'monoclinic'
according to /home/saulius/struct/CIF-dictionaries/cif_core.dic
dictionary named 'cif_core.dic' version 2.4.1 from 2010-06-29.

Automatic conversion script
Id: cif_fix_values 1715 2011-07-08 13:25:40Z adriana 
;
_cod_original_sg_symbol_H-M P2(1)/n
_cod_database_code 7016618

loop_
_symmetry_equiv_pos_as_xyz
'x, y, z'
'-x+1/2, y+1/2, -z+1/2'
'-x, -y, -z'
'x-1/2, -y-1/2, z-1/2'

loop_
_atom_site_label
_atom_site_type_symbol
_atom_site_fract_x
_atom_site_fract_y
_atom_site_fract_z
_atom_site_U_iso_or_equiv
_atom_site_adp_type
_atom_site_occupancy
_atom_site_symmetry_multiplicity
_atom_site_calc_flag
_atom_site_refinement_flags
_atom_site_disorder_assembly
_atom_site_disorder_group
Ag Ag 0.779356(17) 0.496775(6) 0.828609(16) 0.02063(6) Uani 1 1 d . A .
Cl1 Cl 0.93050(6) 0.33871(2) 0.80320(6) 0.02701(14) Uani 1 1 d . . .
Cl4 Cl 0.63419(8) 0.24060(3) 0.75742(6) 0.03708(17) Uani 1 1 d . . .
Cl3 Cl 0.66525(7) 0.30865(3) 0.33193(6) 0.03576(16) Uani 1 1 d . . .
Cl2 Cl 0.57294(8) 0.44439(3) 0.93424(8) 0.04102(19) Uani 1 1 d . . .
N1 N 0.74201(19) 0.42136(7) 0.77809(17) 0.0192(4) Uani 1 1 d . . .
N2 N 0.62537(19) 0.35883(7) 0.66372(18) 0.0211(4) Uani 1 1 d . . .
N3 N 0.5410(2) 0.29551(8) 0.52472(18) 0.0225(4) Uani 1 1 d . . .
N4 N 0.8004(2) 0.57094(8) 0.90387(19) 0.0241(4) Uani 1 1 d D . .
C1 C 0.6752(2) 0.40276(8) 0.6754(2) 0.0183(4) Uani 1 1 d . . .
C2 C 0.5343(2) 0.33661(9) 0.5781(2) 0.0198(5) Uani 1 1 d . . .
C3 C 0.6728(2) 0.43585(9) 0.5671(2) 0.0207(5) Uani 1 1 d . . .
C4 C 0.8006(2) 0.43824(10) 0.5364(2) 0.0256(5) Uani 1 1 d . . .
C5 C 0.7984(3) 0.46160(11) 0.4149(3) 0.0350(7) Uani 1 1 d . . .
C6 C 0.4010(2) 0.35808(10) 0.5572(2) 0.0250(5) Uani 1 1 d . B .
C7 C 0.3240(3) 0.33292(11) 0.6321(4) 0.0431(8) Uani 1 1 d . . .
C8 C 0.1914(4) 0.35365(16) 0.6219(4) 0.0584(11) Uani 1 1 d . B .
C9 C 0.7523(2) 0.38887(9) 0.8763(2) 0.0213(5) Uani 1 1 d . . .
C10 C 0.8376(2) 0.34904(9) 0.8987(2) 0.0217(5) Uani 1 1 d . . .
C11 C 0.8506(3) 0.31751(10) 0.9951(2) 0.0284(6) Uani 1 1 d . . .
H11 H 0.9074 0.2902 1.0066 0.034 Uiso 1 1 calc R . .
C12 C 0.7797(3) 0.32622(11) 1.0742(3) 0.0382(7) Uani 1 1 d . . .
H12 H 0.7891 0.3052 1.1414 0.046 Uiso 1 1 calc R . .
C13 C 0.6950(3) 0.36547(11) 1.0561(3) 0.0394(7) Uani 1 1 d . . .
H13 H 0.6464 0.3716 1.1105 0.047 Uiso 1 1 calc R . .
C14 C 0.6821(3) 0.39571(9) 0.9575(2) 0.0292(6) Uani 1 1 d . . .
C15 C 0.6614(2) 0.27361(9) 0.5469(2) 0.0242(5) Uani 1 1 d . . .
C16 C 0.7294(3) 0.27602(10) 0.4624(2) 0.0269(5) Uani 1 1 d . . .
C17 C 0.8472(3) 0.25427(11) 0.4801(3) 0.0366(7) Uani 1 1 d . . .
H17 H 0.8911 0.2562 0.4206 0.044 Uiso 1 1 calc R . .
C18 C 0.8993(3) 0.22985(12) 0.5854(3) 0.0412(7) Uani 1 1 d . . .
H18 H 0.9806 0.2155 0.5992 0.049 Uiso 1 1 calc R . .
C19 C 0.8346(3) 0.22608(11) 0.6710(3) 0.0383(7) Uani 1 1 d . . .
H19 H 0.8710 0.2092 0.7434 0.046 Uiso 1 1 calc R . .
C20 C 0.7163(3) 0.24712(10) 0.6505(2) 0.0283(6) Uani 1 1 d . . .
C21 C 0.6916(6) 0.6027(3) 0.8314(6) 0.0357(17) Uiso 0.423(5) 1 d PD A 1
H21A H 0.7112 0.6135 0.7575 0.043 Uiso 0.423(5) 1 calc PR A 1
H21B H 0.6836 0.6329 0.8773 0.043 Uiso 0.423(5) 1 calc PR A 1
C22 C 0.7904(6) 0.5718(2) 1.0271(5) 0.0281(15) Uiso 0.423(5) 1 d PD A 1
H22A H 0.7038 0.5628 1.0285 0.034 Uiso 0.423(5) 1 calc PR A 1
H22B H 0.8085 0.6057 1.0602 0.034 Uiso 0.423(5) 1 calc PR A 1
C23 C 0.9180(7) 0.5963(3) 0.8943(6) 0.0371(17) Uiso 0.423(5) 1 d PD A 1
H23A H 0.9910 0.5814 0.9526 0.044 Uiso 0.423(5) 1 calc PR A 1
H23B H 0.9141 0.6320 0.9149 0.044 Uiso 0.423(5) 1 calc PR A 1
C24 C 0.5637(7) 0.5743(3) 0.7989(8) 0.026(2) Uiso 0.423(5) 1 d PD A 1
H24A H 0.4976 0.5962 0.7528 0.040 Uiso 0.423(5) 1 calc PR A 1
H24B H 0.5428 0.5641 0.8718 0.040 Uiso 0.423(5) 1 calc PR A 1
H24C H 0.5704 0.5447 0.7518 0.040 Uiso 0.423(5) 1 calc PR A 1
C26 C 0.9390(8) 0.5922(3) 0.7671(7) 0.031(2) Uiso 0.423(5) 1 d PD A 1
H26A H 1.0171 0.6094 0.7659 0.046 Uiso 0.423(5) 1 calc PR A 1
H26B H 0.8681 0.6077 0.7092 0.046 Uiso 0.423(5) 1 calc PR A 1
H26C H 0.9449 0.5570 0.7468 0.046 Uiso 0.423(5) 1 calc PR A 1
C25 C 0.8824(8) 0.5353(3) 1.1014(7) 0.032(2) Uiso 0.423(5) 1 d PD A 1
H25A H 0.8759 0.5362 1.1832 0.049 Uiso 0.423(5) 1 calc PR A 1
H25B H 0.9680 0.5444 1.0999 0.049 Uiso 0.423(5) 1 calc PR A 1
H25C H 0.8631 0.5016 1.0692 0.049 Uiso 0.423(5) 1 calc PR A 1
C21A C 0.6753(4) 0.58678(18) 0.9158(4) 0.0282(11) Uiso 0.577(5) 1 d PD A 2
H21C H 0.6814 0.6213 0.9469 0.034 Uiso 0.577(5) 1 calc PR A 2
H21D H 0.6506 0.5649 0.9739 0.034 Uiso 0.577(5) 1 calc PR A 2
C22A C 0.8881(5) 0.56770(19) 1.0278(4) 0.0347(12) Uiso 0.577(5) 1 d PD A 2
H22C H 0.8831 0.5994 1.0695 0.042 Uiso 0.577(5) 1 calc PR A 2
H22D H 0.9754 0.5643 1.0212 0.042 Uiso 0.577(5) 1 calc PR A 2
C23A C 0.8519(5) 0.60790(18) 0.8364(5) 0.0316(12) Uiso 0.577(5) 1 d PD A 2
H23C H 0.8784 0.6378 0.8864 0.038 Uiso 0.577(5) 1 calc PR A 2
H23D H 0.7847 0.6182 0.7658 0.038 Uiso 0.577(5) 1 calc PR A 2
C24A C 0.5758(6) 0.5847(3) 0.7998(6) 0.0294(17) Uiso 0.577(5) 1 d PD A 2
H24D H 0.4951 0.5954 0.8117 0.044 Uiso 0.577(5) 1 calc PR A 2
H24E H 0.5681 0.5504 0.7696 0.044 Uiso 0.577(5) 1 calc PR A 2
H24F H 0.5991 0.6068 0.7425 0.044 Uiso 0.577(5) 1 calc PR A 2
C25A C 0.8611(6) 0.5242(2) 1.1044(5) 0.0333(16) Uiso 0.577(5) 1 d PD A 2
H25D H 0.9222 0.5249 1.1825 0.050 Uiso 0.577(5) 1 calc PR A 2
H25E H 0.8682 0.4924 1.0652 0.050 Uiso 0.577(5) 1 calc PR A 2
H25F H 0.7760 0.5276 1.1139 0.050 Uiso 0.577(5) 1 calc PR A 2
C26A C 0.9644(6) 0.5883(2) 0.7957(6) 0.0334(16) Uiso 0.577(5) 1 d PD A 2
H26D H 0.9945 0.6145 0.7517 0.050 Uiso 0.577(5) 1 calc PR A 2
H26E H 0.9384 0.5592 0.7444 0.050 Uiso 0.577(5) 1 calc PR A 2
H26F H 1.0322 0.5788 0.8652 0.050 Uiso 0.577(5) 1 calc PR A 2
F1 F 0.58826(13) 0.41807(6) 0.46919(12) 0.0255(3) Uani 1 1 d . . .
F2 F 0.63776(15) 0.48307(5) 0.58418(14) 0.0291(3) Uani 1 1 d . . .
F3 F 0.84603(16) 0.39170(6) 0.53733(15) 0.0355(4) Uani 1 1 d . . .
F4 F 0.88275(17) 0.46493(8) 0.61954(15) 0.0458(5) Uani 1 1 d . . .
F5 F 0.74236(19) 0.43210(8) 0.32683(15) 0.0484(5) Uani 1 1 d . . .
F6 F 0.91530(19) 0.46746(9) 0.40793(16) 0.0552(6) Uani 1 1 d . . .
F7 F 0.7416(3) 0.50451(8) 0.4010(2) 0.0840(10) Uani 1 1 d . . .
F8 F 0.33722(17) 0.35367(9) 0.44261(16) 0.0577(6) Uani 1 1 d . . .
F9 F 0.40466(15) 0.40712(6) 0.58397(18) 0.0397(4) Uani 1 1 d . . .
F10 F 0.3859(3) 0.32615(17) 0.7377(3) 0.0689(11) Uani 0.70 1 d P B 1
F11 F 0.2912(3) 0.28693(10) 0.5770(4) 0.0709(12) Uani 0.70 1 d P B 1
F10A F 0.3859(8) 0.3563(3) 0.7526(7) 0.053(2) Uiso 0.30 1 d P B 2
F11A F 0.3502(7) 0.2857(3) 0.6604(6) 0.0430(16) Uiso 0.30 1 d P B 2
F12 F 0.1309(3) 0.3714(2) 0.5200(4) 0.1036(18) Uani 0.70 1 d P B 1
F13 F 0.1234(3) 0.32649(14) 0.6675(5) 0.0661(12) Uani 0.70 1 d P B 1
F14 F 0.2133(3) 0.39666(11) 0.6933(4) 0.0663(11) Uani 0.70 1 d P B 1
F13A F 0.1307(9) 0.3198(4) 0.5303(8) 0.076(2) Uiso 0.30 1 d P B 2
F12A F 0.1666(9) 0.3933(4) 0.6056(11) 0.070(2) Uiso 0.30 1 d P B 2
F14A F 0.1640(10) 0.3279(4) 0.7261(8) 0.063(3) Uiso 0.30 1 d P B 2

loop_
_atom_site_aniso_label
_atom_site_aniso_U_11
_atom_site_aniso_U_22
_atom_site_aniso_U_33
_atom_site_aniso_U_23
_atom_site_aniso_U_13
_atom_site_aniso_U_12
Ag 0.02337(10) 0.01514(9) 0.02341(10) -0.00323(7) 0.00631(7) -0.00162(7)
Cl1 0.0240(3) 0.0273(3) 0.0323(3) -0.0013(3) 0.0120(2) 0.0017(2)
Cl4 0.0524(4) 0.0276(3) 0.0310(3) 0.0039(3) 0.0106(3) -0.0041(3)
Cl3 0.0340(4) 0.0469(4) 0.0289(3) 0.0026(3) 0.0128(3) 0.0044(3)
Cl2 0.0532(5) 0.0273(3) 0.0567(5) 0.0084(3) 0.0394(4) 0.0112(3)
N1 0.0225(10) 0.0163(9) 0.0201(10) -0.0015(8) 0.0078(8) -0.0022(8)
N2 0.0230(10) 0.0173(9) 0.0236(10) -0.0007(8) 0.0070(8) -0.0031(8)
N3 0.0226(10) 0.0209(10) 0.0236(10) -0.0030(8) 0.0055(8) -0.0035(8)
N4 0.0249(11) 0.0195(10) 0.0273(11) -0.0042(8) 0.0060(9) 0.0013(8)
C1 0.0173(11) 0.0177(10) 0.0223(11) -0.0019(9) 0.0094(9) 0.0005(9)
C2 0.0197(11) 0.0197(11) 0.0221(11) 0.0009(9) 0.0088(9) -0.0044(9)
C3 0.0216(12) 0.0186(11) 0.0228(12) -0.0035(9) 0.0076(9) -0.0038(9)
C4 0.0265(13) 0.0292(13) 0.0228(12) -0.0056(10) 0.0096(10) -0.0080(11)
C5 0.0457(17) 0.0321(15) 0.0341(15) -0.0012(12) 0.0224(13) -0.0110(13)
C6 0.0228(12) 0.0262(12) 0.0280(13) -0.0056(10) 0.0101(10) -0.0042(10)
C7 0.0441(18) 0.0266(14) 0.072(2) -0.0003(15) 0.0393(18) -0.0026(13)
C8 0.050(2) 0.058(2) 0.086(3) -0.005(2) 0.050(2) -0.0042(18)
C9 0.0253(12) 0.0179(11) 0.0209(11) -0.0045(9) 0.0066(10) -0.0047(9)
C10 0.0234(12) 0.0200(11) 0.0227(12) -0.0038(9) 0.0081(10) -0.0029(9)
C11 0.0365(15) 0.0220(12) 0.0256(13) 0.0003(10) 0.0062(11) 0.0019(11)
C12 0.062(2) 0.0271(14) 0.0300(15) 0.0078(12) 0.0204(14) 0.0041(14)
C13 0.063(2) 0.0309(15) 0.0342(15) 0.0028(12) 0.0306(15) 0.0049(14)
C14 0.0428(16) 0.0183(12) 0.0316(14) -0.0009(10) 0.0187(12) 0.0044(11)
C15 0.0253(13) 0.0159(11) 0.0295(13) -0.0078(10) 0.0045(10) -0.0033(9)
C16 0.0258(13) 0.0254(12) 0.0282(13) -0.0060(11) 0.0048(11) 0.0006(10)
C17 0.0308(15) 0.0356(15) 0.0442(17) -0.0106(13) 0.0116(13) 0.0036(12)
C18 0.0314(16) 0.0334(15) 0.055(2) -0.0064(14) 0.0059(14) 0.0096(13)
C19 0.0405(17) 0.0255(14) 0.0420(17) -0.0005(12) -0.0010(14) 0.0069(12)
C20 0.0349(15) 0.0181(11) 0.0303(14) -0.0035(10) 0.0060(11) -0.0023(10)
F1 0.0245(7) 0.0290(8) 0.0212(7) 0.0018(6) 0.0033(6) -0.0070(6)
F2 0.0416(9) 0.0180(7) 0.0304(8) 0.0035(6) 0.0144(7) 0.0039(7)
F3 0.0327(9) 0.0395(9) 0.0400(9) 0.0066(8) 0.0196(7) 0.0085(7)
F4 0.0375(10) 0.0716(13) 0.0329(9) -0.0204(9) 0.0171(8) -0.0344(9)
F5 0.0518(11) 0.0695(13) 0.0248(9) -0.0030(8) 0.0120(8) -0.0243(10)
F6 0.0527(12) 0.0844(15) 0.0376(10) -0.0108(10) 0.0281(9) -0.0389(11)
F7 0.155(3) 0.0440(12) 0.0863(19) 0.0355(12) 0.091(2) 0.0330(14)
F8 0.0272(9) 0.1092(18) 0.0333(10) -0.0162(11) 0.0021(8) 0.0222(10)
F9 0.0301(9) 0.0197(7) 0.0738(13) 0.0037(8) 0.0218(9) 0.0010(6)
F10 0.068(2) 0.092(3) 0.065(2) 0.047(2) 0.0498(19) 0.027(2)
F11 0.063(2) 0.0261(13) 0.152(4) -0.0288(19) 0.079(3) -0.0221(14)
F12 0.0342(18) 0.202(6) 0.080(3) 0.037(3) 0.0251(18) 0.048(3)
F13 0.045(2) 0.058(2) 0.120(4) 0.001(2) 0.063(3) -0.0064(17)
F14 0.075(2) 0.0385(16) 0.112(3) -0.0140(18) 0.071(2) 0.0018(15)

loop_
_atom_type_symbol
_atom_type_description
_atom_type_scat_dispersion_real
_atom_type_scat_dispersion_imag
_atom_type_scat_source
C C 0.0033 0.0016 'International Tables Vol C Tables 4.2.6.8 and 6.1.1.4'
H H 0.0000 0.0000 'International Tables Vol C Tables 4.2.6.8 and 6.1.1.4'
N N 0.0061 0.0033 'International Tables Vol C Tables 4.2.6.8 and 6.1.1.4'
F F 0.0171 0.0103 'International Tables Vol C Tables 4.2.6.8 and 6.1.1.4'
Cl Cl 0.1484 0.1585 'International Tables Vol C Tables 4.2.6.8 and 6.1.1.4'
Ag Ag -0.8971 1.1015 'International Tables Vol C Tables 4.2.6.8 and 6.1.1.4'

loop_
_geom_angle_atom_site_label_1
_geom_angle_atom_site_label_2
_geom_angle_atom_site_label_3
_geom_angle
N1 Ag N4 169.86(8)
C1 N1 C9 113.9(2)
C1 N1 Ag 129.15(16)
C9 N1 Ag 113.12(15)
C1 N2 C2 133.7(2)
C2 N3 C15 116.3(2)
C23A N4 C22 130.9(4)
C23A N4 C21A 111.1(3)
C22 N4 C21A 65.8(3)
C23A N4 C23 35.6(3)
C22 N4 C23 111.0(4)
C21A N4 C23 136.3(4)
C23A N4 C22A 108.2(3)
C22 N4 C22A 42.4(3)
C21A N4 C22A 107.4(3)
C23 N4 C22A 75.6(4)
C23A N4 C21 71.7(3)
C22 N4 C21 106.3(4)
C21A N4 C21 44.1(3)
C23 N4 C21 105.9(4)
C22A N4 C21 140.2(4)
C23A N4 Ag 114.6(2)
C22 N4 Ag 112.6(3)
C21A N4 Ag 107.5(2)
C23 N4 Ag 112.9(3)
C22A N4 Ag 108.0(2)
C21 N4 Ag 107.7(3)
N2 C1 N1 123.8(2)
N2 C1 C3 121.6(2)
N1 C1 C3 114.3(2)
N3 C2 N2 127.8(2)
N3 C2 C6 115.0(2)
N2 C2 C6 116.2(2)
F2 C3 F1 107.12(19)
F2 C3 C1 111.07(19)
F1 C3 C1 110.41(19)
F2 C3 C4 108.01(19)
F1 C3 C4 106.43(19)
C1 C3 C4 113.5(2)
F3 C4 F4 108.1(2)
F3 C4 C3 108.7(2)
F4 C4 C3 109.6(2)
F3 C4 C5 107.3(2)
F4 C4 C5 106.9(2)
C3 C4 C5 116.0(2)
F7 C5 F5 109.0(3)
F7 C5 F6 109.4(3)
F5 C5 F6 106.6(2)
F7 C5 C4 111.2(2)
F5 C5 C4 111.4(2)
F6 C5 C4 109.2(3)
F8 C6 F9 107.0(2)
F8 C6 C7 108.0(2)
F9 C6 C7 106.5(2)
F8 C6 C2 110.5(2)
F9 C6 C2 111.1(2)
C7 C6 C2 113.5(2)
F10 C7 F11A 65.8(4)
F10 C7 F11 109.4(4)
F11A C7 F11 44.0(3)
F10 C7 F10A 32.8(3)
F11A C7 F10A 98.5(5)
F11 C7 F10A 141.9(5)
F10 C7 C6 112.8(3)
F11A C7 C6 116.6(4)
F11 C7 C6 103.9(3)
F10A C7 C6 99.6(4)
F10 C7 C8 112.6(3)
F11A C7 C8 120.4(4)
F11 C7 C8 99.2(3)
F10A C7 C8 96.0(4)
C6 C7 C8 117.3(3)
F12A C8 F13 118.9(6)
F12A C8 F12 56.1(6)
F13 C8 F12 112.6(5)
F12A C8 F14 46.1(6)
F13 C8 F14 104.5(4)
F12 C8 F14 102.2(4)
F12A C8 F13A 116.0(9)
F13 C8 F13A 74.8(5)
F12 C8 F13A 61.1(5)
F14 C8 F13A 159.8(6)
F12A C8 F14A 119.4(8)
F13 C8 F14A 28.2(4)
F12 C8 F14A 138.8(5)
F14 C8 F14A 86.3(5)
F13A C8 F14A 99.3(6)
F12A C8 C7 123.3(6)
F13 C8 C7 114.8(4)
F12 C8 C7 116.7(3)
F14 C8 C7 104.0(3)
F13A C8 C7 94.2(5)
F14A C8 C7 99.5(5)
C14 C9 C10 116.2(2)
C14 C9 N1 122.2(2)
C10 C9 N1 121.5(2)
C11 C10 C9 122.4(2)
C11 C10 Cl1 118.5(2)
C9 C10 Cl1 119.05(19)
C12 C11 C10 119.2(3)
C12 C11 H11 120.4
C10 C11 H11 120.4
C11 C12 C13 120.3(3)
C11 C12 H12 119.8
C13 C12 H12 119.8
C14 C13 C12 119.2(3)
C14 C13 H13 120.4
C12 C13 H13 120.4
C13 C14 C9 122.7(3)
C13 C14 Cl2 118.7(2)
C9 C14 Cl2 118.6(2)
C16 C15 C20 116.7(2)
C16 C15 N3 120.6(2)
C20 C15 N3 122.7(2)
C17 C16 C15 122.3(3)
C17 C16 Cl3 119.2(2)
C15 C16 Cl3 118.5(2)
C18 C17 C16 118.9(3)
C18 C17 H17 120.5
C16 C17 H17 120.5
C17 C18 C19 120.6(3)
C17 C18 H18 119.7
C19 C18 H18 119.7
C18 C19 C20 119.5(3)
C18 C19 H19 120.3
C20 C19 H19 120.3
C19 C20 C15 121.9(3)
C19 C20 Cl4 118.9(2)
C15 C20 Cl4 119.2(2)
N4 C21 C24 112.9(5)
N4 C21 H21A 109.0
C24 C21 H21A 109.0
N4 C21 H21B 109.0
C24 C21 H21B 109.0
H21A C21 H21B 107.8
N4 C22 C25 109.8(5)
N4 C22 H22A 109.7
C25 C22 H22A 109.7
N4 C22 H22B 109.7
C25 C22 H22B 109.7
H22A C22 H22B 108.2
N4 C23 C26 112.9(6)
N4 C23 H23A 109.0
C26 C23 H23A 109.0
N4 C23 H23B 109.0
C26 C23 H23B 109.0
H23A C23 H23B 107.8
C21 C24 H24A 109.5
C21 C24 H24B 109.5
H24A C24 H24B 109.5
C21 C24 H24C 109.5
H24A C24 H24C 109.5
H24B C24 H24C 109.5
C23 C26 H26A 109.5
C23 C26 H26B 109.5
H26A C26 H26B 109.5
C23 C26 H26C 109.5
H26A C26 H26C 109.5
H26B C26 H26C 109.5
C22 C25 H25A 109.5
C22 C25 H25B 109.5
H25A C25 H25B 109.5
C22 C25 H25C 109.5
H25A C25 H25C 109.5
H25B C25 H25C 109.5
N4 C21A C24A 112.2(4)
N4 C21A H21C 109.2
C24A C21A H21C 109.2
N4 C21A H21D 109.2
C24A C21A H21D 109.2
H21C C21A H21D 107.9
N4 C22A C25A 115.1(4)
N4 C22A H22C 108.5
C25A C22A H22C 108.5
N4 C22A H22D 108.5
C25A C22A H22D 108.5
H22C C22A H22D 107.5
N4 C23A C26A 113.3(4)
N4 C23A H23C 108.9
C26A C23A H23C 108.9
N4 C23A H23D 108.9
C26A C23A H23D 108.9
H23C C23A H23D 107.7
C21A C24A H24D 109.5
C21A C24A H24E 109.5
H24D C24A H24E 109.5
C21A C24A H24F 109.5
H24D C24A H24F 109.5
H24E C24A H24F 109.5
C22A C25A H25D 109.5
C22A C25A H25E 109.5
H25D C25A H25E 109.5
C22A C25A H25F 109.5
H25D C25A H25F 109.5
H25E C25A H25F 109.5
C23A C26A H26D 109.5
C23A C26A H26E 109.5
H26D C26A H26E 109.5
C23A C26A H26F 109.5
H26D C26A H26F 109.5
H26E C26A H26F 109.5

loop_
_geom_bond_atom_site_label_1
_geom_bond_atom_site_label_2
_geom_bond_distance
Ag N1 2.1170(19)
Ag N4 2.163(2)
Cl1 C10 1.729(2)
Cl4 C20 1.739(3)
Cl3 C16 1.737(3)
Cl2 C14 1.748(3)
N1 C1 1.327(3)
N1 C9 1.422(3)
N2 C1 1.292(3)
N2 C2 1.353(3)
N3 C2 1.279(3)
N3 C15 1.413(3)
N4 C23A 1.473(5)
N4 C22 1.475(6)
N4 C21A 1.486(5)
N4 C23 1.497(7)
N4 C22A 1.515(5)
N4 C21 1.530(7)
C1 C3 1.542(3)
C2 C6 1.536(3)
C3 F2 1.355(3)
C3 F1 1.356(3)
C3 C4 1.546(3)
C4 F3 1.345(3)
C4 F4 1.345(3)
C4 C5 1.548(4)
C5 F7 1.300(4)
C5 F5 1.315(3)
C5 F6 1.324(3)
C6 F8 1.343(3)
C6 F9 1.350(3)
C6 C7 1.531(4)
C7 F10 1.256(5)
C7 F11A 1.321(7)
C7 F11 1.394(4)
C7 F10A 1.528(9)
C7 C8 1.539(5)
C8 F12A 1.102(10)
C8 F13 1.262(5)
C8 F12 1.292(6)
C8 F14 1.407(5)
C8 F13A 1.427(10)
C8 F14A 1.501(11)
C9 C14 1.389(4)
C9 C10 1.402(3)
C10 C11 1.386(4)
C11 C12 1.383(4)
C11 H11 0.9500
C12 C13 1.386(4)
C12 H12 0.9500
C13 C14 1.386(4)
C13 H13 0.9500
C15 C16 1.394(4)
C15 C20 1.395(4)
C16 C17 1.389(4)
C17 C18 1.378(5)
C17 H17 0.9500
C18 C19 1.381(5)
C18 H18 0.9500
C19 C20 1.383(4)
C19 H19 0.9500
C21 C24 1.558(8)
C21 H21A 0.9900
C21 H21B 0.9900
C22 C25 1.507(8)
C22 H22A 0.9900
C22 H22B 0.9900
C23 C26 1.571(8)
C23 H23A 0.9900
C23 H23B 0.9900
C24 H24A 0.9800
C24 H24B 0.9800
C24 H24C 0.9800
C26 H26A 0.9800
C26 H26B 0.9800
C26 H26C 0.9800
C25 H25A 0.9800
C25 H25B 0.9800
C25 H25C 0.9800
C21A C24A 1.502(7)
C21A H21C 0.9900
C21A H21D 0.9900
C22A C25A 1.549(7)
C22A H22C 0.9900
C22A H22D 0.9900
C23A C26A 1.536(7)
C23A H23C 0.9900
C23A H23D 0.9900
C24A H24D 0.9800
C24A H24E 0.9800
C24A H24F 0.9800
C25A H25D 0.9800
C25A H25E 0.9800
C25A H25F 0.9800
C26A H26D 0.9800
C26A H26E 0.9800
C26A H26F 0.9800
